data_7031468
loop_
_publ_author_name
'Forder, Thomas R.'
'Mahon, Mary F.'
'Davidson, Matthew G.'
'Woodman, Timothy'
'Jones, Matthew D.'

_publ_section_title
;
 Synthesis and characterisation of unsymmetrical Zr(iv) amine
 tris(phenolate) complexes and their application in ROP of rac-LA.
;
_journal_issue 31
_journal_name_full 'Dalton transactions (Cambridge, England : 2003)'
_journal_page_first 12095
_journal_page_last 12099
_journal_paper_doi 10.1039/c4dt01260g
_journal_volume 43
_journal_year 2014
_chemical_formula_sum 'C82 H106 N2 O8 Zr2'
_chemical_formula_weight 1430.13
_chemical_name_systematic
; 
 ? 
;
_space_group_IT_number 148
_symmetry_cell_setting trigonal
_symmetry_space_group_name_Hall '-R 3'
_symmetry_space_group_name_H-M 'R -3 :H'
_atom_sites_solution_hydrogens geom
_atom_sites_solution_primary direct
_atom_sites_solution_secondary difmap
_audit_creation_method SHELXL-97
_cell_angle_alpha 90.00
_cell_angle_beta 90.00
_cell_angle_gamma 120.00
_cell_formula_units_Z 9
_cell_length_a 29.3650(6)
_cell_length_b 29.3650(6)
_cell_length_c 23.3020(6)
_cell_measurement_reflns_used 40940
_cell_measurement_temperature 150(2)
_cell_measurement_theta_max 25.03
_cell_measurement_theta_min 3.51
_cell_volume 17401.4(7)
_computing_cell_refinement 'HKL Scalepack (Otwinowski & Minor 1997)'
_computing_data_collection 'Collect (Bruker AXS BV 1997-2004)'
_computing_data_reduction 'Denzo & Scalepack (Otwinowski, Minor 1997)'
_computing_molecular_graphics 'ORTEX (P.McArdle 1995)'
_computing_publication_material 'SHELXL-97/2 (Sheldrick 1997)'
_computing_structure_refinement 'SHELXL-97/2 (Sheldrick 1997)'
_computing_structure_solution
;
 SIR97- Altomare A., Burla M.C., Camalli M., Cascarano G.L., Giacovazzo C. ,
 Guagliardi A., Moliterni A.G.G., Polidori G.,Spagna R.
 (1999) J. Appl. Cryst. 32, 115-119.
;
_diffrn_ambient_temperature 150(2)
_diffrn_measured_fraction_theta_full 0.988
_diffrn_measured_fraction_theta_max 0.988
_diffrn_measurement_device_type 'nonius kappa ccd'
_diffrn_measurement_method ccd
_diffrn_radiation_monochromator graphite
_diffrn_radiation_source 'fine-focus sealed tube'
_diffrn_radiation_type MoK\a
_diffrn_radiation_wavelength 0.71073
_diffrn_reflns_av_R_equivalents 0.1093
_diffrn_reflns_av_sigmaI/netI 0.0459
_diffrn_reflns_limit_h_max 34
_diffrn_reflns_limit_h_min -34
_diffrn_reflns_limit_k_max 34
_diffrn_reflns_limit_k_min -34
_diffrn_reflns_limit_l_max 27
_diffrn_reflns_limit_l_min -27
_diffrn_reflns_number 59569
_diffrn_reflns_theta_full 25.03
_diffrn_reflns_theta_max 25.03
_diffrn_reflns_theta_min 5.43
_exptl_absorpt_coefficient_mu 0.323
_exptl_absorpt_correction_T_max 0.9840
_exptl_absorpt_correction_T_min 0.9684
_exptl_absorpt_correction_type multi-scan
_exptl_absorpt_process_details 'multi-scan Sortav (Blessing 1995)'
_exptl_crystal_colour colourless
_exptl_crystal_density_diffrn 1.228
_exptl_crystal_density_method 'not measured'
_exptl_crystal_description block
_exptl_crystal_F_000 6804
_exptl_crystal_size_max 0.10
_exptl_crystal_size_mid 0.10
_exptl_crystal_size_min 0.05
_refine_diff_density_max 1.369
_refine_diff_density_min -0.631
_refine_diff_density_rms 0.077
_refine_ls_extinction_method none
_refine_ls_goodness_of_fit_ref 1.124
_refine_ls_hydrogen_treatment constr
_refine_ls_matrix_type full
_refine_ls_number_parameters 461
_refine_ls_number_reflns 6767
_refine_ls_number_restraints 0
_refine_ls_restrained_S_all 1.124
_refine_ls_R_factor_all 0.0938
_refine_ls_R_factor_gt 0.0572
_refine_ls_shift/su_max 0.001
_refine_ls_shift/su_mean 0.000
_refine_ls_structure_factor_coef Fsqd
_refine_ls_weighting_details 'calc w=1/[\s^2^(Fo^2^)+(0.0822P)^2^+76.0788P] where P=(Fo^2^+2Fc^2^)/3'
_refine_ls_weighting_scheme calc
_refine_ls_wR_factor_gt 0.1503
_refine_ls_wR_factor_ref 0.1859
_reflns_number_gt 4751
_reflns_number_total 6767
_reflns_threshold_expression >2sigma(I)
_cod_data_source_file c4dt01260g2.cif
_cod_data_source_block Zr2(2)(OiPr)2
_cod_depositor_comments 'Adding full bibliography for 7031467--7031468.cif.'
_cod_original_sg_symbol_H-M R-3
_cod_database_code 7031468

loop_
_symmetry_equiv_pos_as_xyz
'x, y, z'
'-y, x-y, z'
'-x+y, -x, z'
'x+2/3, y+1/3, z+1/3'
'-y+2/3, x-y+1/3, z+1/3'
'-x+y+2/3, -x+1/3, z+1/3'
'x+1/3, y+2/3, z+2/3'
'-y+1/3, x-y+2/3, z+2/3'
'-x+y+1/3, -x+2/3, z+2/3'
'-x, -y, -z'
'y, -x+y, -z'
'x-y, x, -z'
'-x+2/3, -y+1/3, -z+1/3'
'y+2/3, -x+y+1/3, -z+1/3'
'x-y+2/3, x+1/3, -z+1/3'
'-x+1/3, -y+2/3, -z+2/3'
'y+1/3, -x+y+2/3, -z+2/3'
'x-y+1/3, x+2/3, -z+2/3'

loop_
_atom_site_label
_atom_site_type_symbol
_atom_site_fract_x
_atom_site_fract_y
_atom_site_fract_z
_atom_site_U_iso_or_equiv
_atom_site_adp_type
_atom_site_occupancy
_atom_site_symmetry_multiplicity
_atom_site_calc_flag
_atom_site_refinement_flags
_atom_site_disorder_assembly
_atom_site_disorder_group
Zr1 Zr 0.465080(18) 0.029543(18) 0.46632(2) 0.04474(18) Uani 1 1 d . . .
O1 O 0.39682(14) -0.03054(14) 0.45259(16) 0.0560(9) Uani 1 1 d . . .
N1 N 0.54772(15) 0.11347(15) 0.46980(17) 0.0439(9) Uani 1 1 d . . .
C1 C 0.3480(6) -0.0726(6) 0.4307(8) 0.056(4) Uani 0.50 1 d P A 1
H1 H 0.3508 -0.1051 0.4274 0.068 Uiso 0.50 1 calc PR A 1
O2 O 0.44499(13) 0.07407(13) 0.51182(15) 0.0495(8) Uani 1 1 d . . .
C2 C 0.3055(10) -0.0826(10) 0.4725(18) 0.109(10) Uani 0.50 1 d P A 1
H2A H 0.3138 -0.0919 0.5098 0.164 Uiso 0.50 1 calc PR A 1
H2B H 0.2720 -0.1116 0.4586 0.164 Uiso 0.50 1 calc PR A 1
H2C H 0.3027 -0.0508 0.4764 0.164 Uiso 0.50 1 calc PR A 1
O3 O 0.47369(13) 0.05317(13) 0.38525(15) 0.0508(8) Uani 1 1 d . . .
C3 C 0.3385(10) -0.0582(11) 0.3735(14) 0.148(16) Uani 0.50 1 d P A 1
H3A H 0.3689 -0.0490 0.3488 0.222 Uiso 0.50 1 calc PR A 1
H3B H 0.3330 -0.0280 0.3766 0.222 Uiso 0.50 1 calc PR A 1
H3C H 0.3071 -0.0881 0.3567 0.222 Uiso 0.50 1 calc PR A 1
O4 O 0.52021(12) 0.00181(12) 0.45440(14) 0.0454(7) Uani 1 1 d . . .
C4 C 0.4626(2) 0.11943(19) 0.5427(2) 0.0476(11) Uani 1 1 d . A .
C5 C 0.4277(2) 0.1348(2) 0.5653(2) 0.0513(12) Uani 1 1 d . . .
C6 C 0.4506(2) 0.1819(2) 0.5960(2) 0.0576(13) Uani 1 1 d . A .
H6 H 0.4277 0.1927 0.6120 0.069 Uiso 1 1 calc R . .
C7 C 0.5041(2) 0.2141(2) 0.6047(2) 0.0551(13) Uani 1 1 d . . .
C8 C 0.5363(2) 0.1975(2) 0.5816(2) 0.0542(12) Uani 1 1 d . A .
H8 H 0.5732 0.2187 0.5871 0.065 Uiso 1 1 calc R . .
C9 C 0.5173(2) 0.15082(19) 0.5505(2) 0.0478(11) Uani 1 1 d . . .
C10 C 0.3681(2) 0.1007(2) 0.5575(2) 0.0577(13) Uani 1 1 d . A .
C11 C 0.3482(2) 0.0464(3) 0.5847(3) 0.0705(16) Uani 1 1 d . . .
H11A H 0.3646 0.0285 0.5656 0.106 Uiso 1 1 calc R A .
H11B H 0.3099 0.0254 0.5804 0.106 Uiso 1 1 calc R . .
H11C H 0.3572 0.0505 0.6256 0.106 Uiso 1 1 calc R . .
C12 C 0.3546(2) 0.0947(3) 0.4939(3) 0.0654(15) Uani 1 1 d . . .
H12A H 0.3693 0.1295 0.4763 0.098 Uiso 1 1 calc R A .
H12B H 0.3163 0.0755 0.4892 0.098 Uiso 1 1 calc R . .
H12C H 0.3695 0.0751 0.4752 0.098 Uiso 1 1 calc R . .
C13 C 0.3389(3) 0.1259(3) 0.5866(3) 0.0795(19) Uani 1 1 d . . .
H13A H 0.3475 0.1308 0.6276 0.119 Uiso 1 1 calc R A .
H13B H 0.3009 0.1029 0.5818 0.119 Uiso 1 1 calc R . .
H13C H 0.3498 0.1601 0.5689 0.119 Uiso 1 1 calc R . .
C14 C 0.5270(3) 0.2661(2) 0.6388(3) 0.0645(15) Uani 1 1 d . A .
C15 C 0.4856(4) 0.2659(3) 0.6785(4) 0.129(4) Uani 1 1 d . . .
H15A H 0.4673 0.2322 0.6990 0.193 Uiso 1 1 calc R A .
H15B H 0.4602 0.2706 0.6558 0.193 Uiso 1 1 calc R . .
H15C H 0.5027 0.2946 0.7063 0.193 Uiso 1 1 calc R . .
C16 C 0.5453(4) 0.3106(3) 0.5972(3) 0.102(3) Uani 1 1 d . . .
H16A H 0.5575 0.3436 0.6183 0.154 Uiso 1 1 calc R A .
H16B H 0.5161 0.3047 0.5719 0.154 Uiso 1 1 calc R . .
H16C H 0.5742 0.3128 0.5741 0.154 Uiso 1 1 calc R . .
C17 C 0.5719(4) 0.2735(3) 0.6771(4) 0.113(3) Uani 1 1 d . . .
H17A H 0.6006 0.2760 0.6533 0.169 Uiso 1 1 calc R A .
H17B H 0.5597 0.2435 0.7032 0.169 Uiso 1 1 calc R . .
H17C H 0.5846 0.3059 0.6995 0.169 Uiso 1 1 calc R . .
C18 C 0.55505(19) 0.1338(2) 0.5307(2) 0.0472(11) Uani 1 1 d . A .
H18A H 0.5521 0.1059 0.5568 0.057 Uiso 1 1 calc R . .
H18B H 0.5912 0.1641 0.5344 0.057 Uiso 1 1 calc R . .
C19 C 0.5443(2) 0.1523(2) 0.4310(2) 0.0505(12) Uani 1 1 d . A .
H19A H 0.5122 0.1536 0.4407 0.061 Uiso 1 1 calc R . .
H19B H 0.5749 0.1875 0.4385 0.061 Uiso 1 1 calc R . .
C20 C 0.5430(2) 0.1404(2) 0.3682(2) 0.0505(12) Uani 1 1 d . . .
C21 C 0.5069(2) 0.0902(2) 0.3474(2) 0.0500(12) Uani 1 1 d . A .
C22 C 0.5051(2) 0.0785(2) 0.2891(2) 0.0555(13) Uani 1 1 d . . .
C23 C 0.5380(2) 0.1187(2) 0.2519(2) 0.0600(14) Uani 1 1 d . A .
H23 H 0.5369 0.1111 0.2122 0.072 Uiso 1 1 calc R . .
C24 C 0.5725(2) 0.1695(2) 0.2707(2) 0.0585(14) Uani 1 1 d . . .
C25 C 0.5749(2) 0.1791(2) 0.3294(2) 0.0535(12) Uani 1 1 d . A .
H25 H 0.5992 0.2133 0.3432 0.064 Uiso 1 1 calc R . .
C26 C 0.4671(3) 0.0239(2) 0.2684(3) 0.0714(16) Uani 1 1 d . A .
H26A H 0.4715 0.0217 0.2269 0.107 Uiso 1 1 calc R . .
H26B H 0.4310 0.0158 0.2764 0.107 Uiso 1 1 calc R . .
H26C H 0.4740 -0.0015 0.2883 0.107 Uiso 1 1 calc R . .
C27 C 0.6048(3) 0.2135(3) 0.2293(3) 0.0743(18) Uani 1 1 d . A .
H27A H 0.6161 0.1999 0.1973 0.111 Uiso 1 1 calc R . .
H27B H 0.6358 0.2411 0.2491 0.111 Uiso 1 1 calc R . .
H27C H 0.5836 0.2282 0.2146 0.111 Uiso 1 1 calc R . .
C28 C 0.59562(18) 0.11002(19) 0.4558(2) 0.0468(11) Uani 1 1 d . A .
H28A H 0.6056 0.0977 0.4906 0.056 Uiso 1 1 calc R . .
H28B H 0.6247 0.1460 0.4475 0.056 Uiso 1 1 calc R . .
C29 C 0.59190(19) 0.07520(19) 0.4068(2) 0.0473(11) Uani 1 1 d . . .
C30 C 0.6257(2) 0.0939(2) 0.3608(2) 0.0530(12) Uani 1 1 d . A .
H30 H 0.6508 0.1304 0.3587 0.064 Uiso 1 1 calc R . .
C31 C 0.6241(2) 0.0610(2) 0.3176(2) 0.0583(13) Uani 1 1 d . . .
H31 H 0.6479 0.0748 0.2863 0.070 Uiso 1 1 calc R A .
C32 C 0.5879(2) 0.0079(2) 0.3199(2) 0.0573(13) Uani 1 1 d . A .
H32 H 0.5867 -0.0147 0.2901 0.069 Uiso 1 1 calc R . .
C33 C 0.5531(2) -0.0125(2) 0.3657(2) 0.0528(12) Uani 1 1 d . . .
H33 H 0.5282 -0.0491 0.3676 0.063 Uiso 1 1 calc R A .
C34 C 0.55537(19) 0.02139(19) 0.4086(2) 0.0459(11) Uani 1 1 d . A .
C35 C 0.5129(3) 0.1313(2) 0.7586(3) 0.0759(18) Uani 1 1 d . . .
C36 C 0.4701(3) 0.1290(3) 0.7302(3) 0.082(2) Uani 1 1 d . . .
H36 H 0.4695 0.1278 0.6895 0.099 Uiso 1 1 calc R . .
C37 C 0.4296(3) 0.1284(3) 0.7581(4) 0.090(2) Uani 1 1 d . . .
H37 H 0.4014 0.1274 0.7371 0.108 Uiso 1 1 calc R . .
C38 C 0.4294(3) 0.1292(3) 0.8180(4) 0.097(2) Uani 1 1 d . . .
H38 H 0.4008 0.1281 0.8384 0.117 Uiso 1 1 calc R . .
C39 C 0.4713(4) 0.1316(3) 0.8467(3) 0.095(2) Uani 1 1 d . . .
H39 H 0.4719 0.1327 0.8874 0.114 Uiso 1 1 calc R . .
C40 C 0.5122(4) 0.1325(3) 0.8178(3) 0.088(2) Uani 1 1 d . . .
H40 H 0.5406 0.1340 0.8388 0.106 Uiso 1 1 calc R . .
C41 C 0.5575(4) 0.1322(4) 0.7280(4) 0.110(3) Uani 1 1 d . . .
H41A H 0.5907 0.1616 0.7423 0.164 Uiso 1 1 calc R . .
H41B H 0.5544 0.1366 0.6868 0.164 Uiso 1 1 calc R . .
H41C H 0.5571 0.0991 0.7348 0.164 Uiso 1 1 calc R . .
C1' C 0.3487(8) -0.0519(8) 0.4169(13) 0.091(7) Uani 0.50 1 d P A 2
H1' H 0.3507 -0.0199 0.3994 0.109 Uiso 0.50 1 calc PR A 2
C2' C 0.3050(16) -0.072(3) 0.451(3) 0.26(4) Uani 0.50 1 d P A 2
H2'1 H 0.3112 -0.0471 0.4824 0.392 Uiso 0.50 1 calc PR A 2
H2'2 H 0.2975 -0.1057 0.4665 0.392 Uiso 0.50 1 calc PR A 2
H2'3 H 0.2750 -0.0762 0.4280 0.392 Uiso 0.50 1 calc PR A 2
C3' C 0.3578(9) -0.0789(9) 0.3669(11) 0.102(7) Uani 0.50 1 d P A 2
H3'1 H 0.3936 -0.0567 0.3522 0.153 Uiso 0.50 1 calc PR A 2
H3'2 H 0.3324 -0.0847 0.3364 0.153 Uiso 0.50 1 calc PR A 2
H3'3 H 0.3533 -0.1127 0.3794 0.153 Uiso 0.50 1 calc PR A 2

loop_
_atom_site_aniso_label
_atom_site_aniso_U_11
_atom_site_aniso_U_22
_atom_site_aniso_U_33
_atom_site_aniso_U_23
_atom_site_aniso_U_13
_atom_site_aniso_U_12
Zr1 0.0413(3) 0.0420(3) 0.0492(3) 0.0007(2) -0.0012(2) 0.0195(2)
O1 0.0474(19) 0.056(2) 0.058(2) -0.0045(17) -0.0074(16) 0.0207(17)
N1 0.045(2) 0.042(2) 0.045(2) 0.0008(17) 0.0010(17) 0.0223(18)
C1 0.044(6) 0.041(8) 0.081(10) -0.003(7) -0.010(6) 0.018(7)
O2 0.0417(18) 0.0492(19) 0.055(2) -0.0013(16) 0.0004(15) 0.0211(16)
C2 0.030(9) 0.092(12) 0.17(3) 0.032(16) -0.003(11) 0.004(8)
O3 0.050(2) 0.0498(19) 0.0501(19) 0.0018(16) -0.0028(15) 0.0235(16)
C3 0.11(2) 0.12(2) 0.12(2) 0.049(17) -0.074(19) -0.017(14)
O4 0.0431(18) 0.0431(18) 0.0477(18) 0.0010(14) 0.0017(14) 0.0198(15)
C4 0.051(3) 0.043(3) 0.047(3) 0.003(2) 0.001(2) 0.022(2)
C5 0.056(3) 0.056(3) 0.048(3) 0.006(2) 0.003(2) 0.032(3)
C6 0.069(4) 0.063(3) 0.050(3) 0.004(3) 0.006(3) 0.040(3)
C7 0.070(4) 0.053(3) 0.044(3) -0.001(2) 0.004(2) 0.033(3)
C8 0.059(3) 0.053(3) 0.048(3) 0.001(2) 0.001(2) 0.026(3)
C9 0.048(3) 0.044(3) 0.051(3) 0.003(2) 0.000(2) 0.023(2)
C10 0.056(3) 0.066(3) 0.059(3) 0.002(3) 0.003(3) 0.036(3)
C11 0.055(3) 0.079(4) 0.073(4) 0.009(3) 0.006(3) 0.030(3)
C12 0.056(3) 0.077(4) 0.066(4) 0.002(3) -0.003(3) 0.035(3)
C13 0.060(4) 0.099(5) 0.091(5) -0.015(4) 0.001(3) 0.048(4)
C14 0.081(4) 0.053(3) 0.060(3) -0.004(3) 0.003(3) 0.033(3)
C15 0.135(8) 0.081(5) 0.133(8) -0.047(5) 0.048(6) 0.026(5)
C16 0.154(8) 0.055(4) 0.083(5) -0.006(4) 0.008(5) 0.041(5)
C17 0.149(8) 0.091(6) 0.114(7) -0.051(5) -0.057(6) 0.071(6)
C18 0.044(3) 0.044(3) 0.049(3) -0.004(2) -0.003(2) 0.018(2)
C19 0.050(3) 0.045(3) 0.056(3) 0.004(2) 0.000(2) 0.023(2)
C20 0.048(3) 0.053(3) 0.054(3) 0.005(2) 0.002(2) 0.028(2)
C21 0.050(3) 0.052(3) 0.051(3) 0.006(2) 0.002(2) 0.028(2)
C22 0.059(3) 0.061(3) 0.055(3) -0.001(3) -0.004(3) 0.036(3)
C23 0.065(3) 0.075(4) 0.050(3) 0.002(3) 0.001(3) 0.044(3)
C24 0.055(3) 0.072(4) 0.057(3) 0.012(3) 0.007(3) 0.037(3)
C25 0.051(3) 0.057(3) 0.055(3) 0.007(2) 0.005(2) 0.029(3)
C26 0.080(4) 0.070(4) 0.060(4) -0.009(3) -0.007(3) 0.034(3)
C27 0.068(4) 0.104(5) 0.061(4) 0.023(3) 0.010(3) 0.050(4)
C28 0.041(3) 0.045(3) 0.053(3) 0.000(2) 0.001(2) 0.020(2)
C29 0.041(2) 0.046(3) 0.056(3) 0.003(2) 0.000(2) 0.022(2)
C30 0.050(3) 0.053(3) 0.055(3) 0.007(2) 0.005(2) 0.024(2)
C31 0.058(3) 0.059(3) 0.059(3) 0.006(3) 0.011(3) 0.029(3)
C32 0.066(3) 0.063(3) 0.050(3) 0.000(3) 0.003(3) 0.037(3)
C33 0.055(3) 0.049(3) 0.053(3) 0.000(2) 0.002(2) 0.024(2)
C34 0.045(3) 0.048(3) 0.046(3) 0.005(2) 0.002(2) 0.025(2)
C35 0.087(5) 0.057(4) 0.075(4) 0.001(3) -0.011(4) 0.029(3)
C36 0.098(5) 0.064(4) 0.075(4) 0.002(3) -0.009(4) 0.033(4)
C37 0.091(5) 0.078(5) 0.094(6) 0.002(4) -0.006(4) 0.036(4)
C38 0.090(5) 0.074(5) 0.100(6) -0.002(4) 0.010(5) 0.021(4)
C39 0.112(7) 0.085(5) 0.067(4) -0.003(4) -0.007(5) 0.034(5)
C40 0.101(6) 0.069(4) 0.077(5) -0.002(4) -0.019(4) 0.029(4)
C41 0.112(7) 0.108(6) 0.121(7) -0.005(5) -0.011(6) 0.065(6)
C1' 0.071(11) 0.052(11) 0.14(2) -0.008(12) -0.041(12) 0.024(10)
C2' 0.064(18) 0.45(8) 0.24(6) -0.15(5) -0.04(2) 0.10(3)
C3' 0.094(14) 0.102(16) 0.084(12) -0.024(11) -0.037(10) 0.028(11)

loop_
_atom_type_symbol
_atom_type_description
_atom_type_scat_dispersion_real
_atom_type_scat_dispersion_imag
_atom_type_scat_source
C C 0.0033 0.0016 'International Tables Vol C Tables 4.2.6.8 and 6.1.1.4'
H H 0.0000 0.0000 'International Tables Vol C Tables 4.2.6.8 and 6.1.1.4'
O O 0.0106 0.0060 'International Tables Vol C Tables 4.2.6.8 and 6.1.1.4'
N N 0.0061 0.0033 'International Tables Vol C Tables 4.2.6.8 and 6.1.1.4'
Zr Zr -2.9673 0.5597 'International Tables Vol C Tables 4.2.6.8 and 6.1.1.4'

loop_
_geom_angle_atom_site_label_1
_geom_angle_atom_site_label_2
_geom_angle_atom_site_label_3
_geom_angle
_geom_angle_site_symmetry_1
_geom_angle_site_symmetry_3
O1 Zr1 O3 93.12(15) . .
O1 Zr1 O2 100.15(15) . .
O3 Zr1 O2 107.79(14) . .
O1 Zr1 O4 105.44(14) . .
O3 Zr1 O4 91.20(13) . .
O2 Zr1 O4 147.14(13) . .
O1 Zr1 O4 95.08(14) . 10_656
O3 Zr1 O4 158.10(13) . 10_656
O2 Zr1 O4 90.71(13) . 10_656
O4 Zr1 O4 67.04(14) . 10_656
O1 Zr1 N1 169.59(15) . .
O3 Zr1 N1 77.92(14) . .
O2 Zr1 N1 77.93(13) . .
O4 Zr1 N1 80.29(12) . .
O4 Zr1 N1 95.18(12) 10_656 .
O1 Zr1 Zr1 102.23(11) . 10_656
O3 Zr1 Zr1 125.01(10) . 10_656
O2 Zr1 Zr1 120.46(10) . 10_656
O4 Zr1 Zr1 33.85(9) . 10_656
O4 Zr1 Zr1 33.19(8) 10_656 10_656
N1 Zr1 Zr1 87.38(9) . 10_656
C1 O1 Zr1 168.8(7) . .
C1' O1 Zr1 144.9(9) . .
C28 N1 C19 110.0(4) . .
C28 N1 C18 106.1(4) . .
C19 N1 C18 108.5(4) . .
C28 N1 Zr1 114.7(3) . .
C19 N1 Zr1 109.7(3) . .
C18 N1 Zr1 107.6(3) . .
O1 C1 C3 109.0(15) . .
O1 C1 C2 108.3(17) . .
C3 C1 C2 113(2) . .
O1 C1 H1 108.9 . .
C3 C1 H1 108.9 . .
C2 C1 H1 108.9 . .
C4 O2 Zr1 146.0(3) . .
C1 C2 H2A 109.5 . .
C1 C2 H2B 109.5 . .
H2A C2 H2B 109.5 . .
C1 C2 H2C 109.5 . .
H2A C2 H2C 109.5 . .
H2B C2 H2C 109.5 . .
C21 O3 Zr1 144.3(3) . .
C1 C3 H3A 109.5 . .
C1 C3 H3B 109.5 . .
H3A C3 H3B 109.5 . .
C1 C3 H3C 109.5 . .
H3A C3 H3C 109.5 . .
H3B C3 H3C 109.5 . .
C34 O4 Zr1 118.9(3) . .
C34 O4 Zr1 123.7(3) . 10_656
Zr1 O4 Zr1 112.96(14) . 10_656
O2 C4 C9 117.2(4) . .
O2 C4 C5 121.8(4) . .
C9 C4 C5 121.0(5) . .
C6 C5 C4 116.3(5) . .
C6 C5 C10 122.3(5) . .
C4 C5 C10 121.5(5) . .
C7 C6 C5 124.8(5) . .
C7 C6 H6 117.6 . .
C5 C6 H6 117.6 . .
C8 C7 C6 116.7(5) . .
C8 C7 C14 121.0(5) . .
C6 C7 C14 122.3(5) . .
C7 C8 C9 122.8(5) . .
C7 C8 H8 118.6 . .
C9 C8 H8 118.6 . .
C8 C9 C4 118.4(5) . .
C8 C9 C18 119.1(5) . .
C4 C9 C18 122.3(4) . .
C12 C10 C5 109.7(5) . .
C12 C10 C11 109.9(5) . .
C5 C10 C11 110.5(5) . .
C12 C10 C13 107.9(5) . .
C5 C10 C13 111.2(5) . .
C11 C10 C13 107.6(5) . .
C10 C11 H11A 109.5 . .
C10 C11 H11B 109.5 . .
H11A C11 H11B 109.5 . .
C10 C11 H11C 109.5 . .
H11A C11 H11C 109.5 . .
H11B C11 H11C 109.5 . .
C10 C12 H12A 109.5 . .
C10 C12 H12B 109.5 . .
H12A C12 H12B 109.5 . .
C10 C12 H12C 109.5 . .
H12A C12 H12C 109.5 . .
H12B C12 H12C 109.5 . .
C10 C13 H13A 109.5 . .
C10 C13 H13B 109.5 . .
H13A C13 H13B 109.5 . .
C10 C13 H13C 109.5 . .
H13A C13 H13C 109.5 . .
H13B C13 H13C 109.5 . .
C16 C14 C17 110.4(7) . .
C16 C14 C15 109.5(7) . .
C17 C14 C15 106.2(7) . .
C16 C14 C7 108.6(5) . .
C17 C14 C7 111.3(5) . .
C15 C14 C7 110.8(5) . .
C14 C15 H15A 109.5 . .
C14 C15 H15B 109.5 . .
H15A C15 H15B 109.5 . .
C14 C15 H15C 109.5 . .
H15A C15 H15C 109.5 . .
H15B C15 H15C 109.5 . .
C14 C16 H16A 109.5 . .
C14 C16 H16B 109.5 . .
H16A C16 H16B 109.5 . .
C14 C16 H16C 109.5 . .
H16A C16 H16C 109.5 . .
H16B C16 H16C 109.5 . .
C14 C17 H17A 109.5 . .
C14 C17 H17B 109.5 . .
H17A C17 H17B 109.5 . .
C14 C17 H17C 109.5 . .
H17A C17 H17C 109.5 . .
H17B C17 H17C 109.5 . .
C9 C18 N1 116.0(4) . .
C9 C18 H18A 108.3 . .
N1 C18 H18A 108.3 . .
C9 C18 H18B 108.3 . .
N1 C18 H18B 108.3 . .
H18A C18 H18B 107.4 . .
C20 C19 N1 114.6(4) . .
C20 C19 H19A 108.6 . .
N1 C19 H19A 108.6 . .
C20 C19 H19B 108.6 . .
N1 C19 H19B 108.6 . .
H19A C19 H19B 107.6 . .
C25 C20 C21 118.9(5) . .
C25 C20 C19 121.2(5) . .
C21 C20 C19 119.8(5) . .
O3 C21 C22 120.8(5) . .
O3 C21 C20 118.7(5) . .
C22 C21 C20 120.6(5) . .
C23 C22 C21 118.2(5) . .
C23 C22 C26 122.4(5) . .
C21 C22 C26 119.4(5) . .
C24 C23 C22 122.6(5) . .
C24 C23 H23 118.7 . .
C22 C23 H23 118.7 . .
C23 C24 C25 117.6(5) . .
C23 C24 C27 121.8(6) . .
C25 C24 C27 120.5(6) . .
C20 C25 C24 122.0(5) . .
C20 C25 H25 119.0 . .
C24 C25 H25 119.0 . .
C22 C26 H26A 109.5 . .
C22 C26 H26B 109.5 . .
H26A C26 H26B 109.5 . .
C22 C26 H26C 109.5 . .
H26A C26 H26C 109.5 . .
H26B C26 H26C 109.5 . .
C24 C27 H27A 109.5 . .
C24 C27 H27B 109.5 . .
H27A C27 H27B 109.5 . .
C24 C27 H27C 109.5 . .
H27A C27 H27C 109.5 . .
H27B C27 H27C 109.5 . .
N1 C28 C29 117.5(4) . .
N1 C28 H28A 107.9 . .
C29 C28 H28A 107.9 . .
N1 C28 H28B 107.9 . .
C29 C28 H28B 107.9 . .
H28A C28 H28B 107.2 . .
C30 C29 C34 118.0(5) . .
C30 C29 C28 121.9(5) . .
C34 C29 C28 120.0(4) . .
C29 C30 C31 121.5(5) . .
C29 C30 H30 119.2 . .
C31 C30 H30 119.2 . .
C32 C31 C30 120.0(5) . .
C32 C31 H31 120.0 . .
C30 C31 H31 120.0 . .
C31 C32 C33 120.3(5) . .
C31 C32 H32 119.9 . .
C33 C32 H32 119.9 . .
C32 C33 C34 118.8(5) . .
C32 C33 H33 120.6 . .
C34 C33 H33 120.6 . .
C33 C34 O4 119.7(4) . .
C33 C34 C29 121.5(5) . .
O4 C34 C29 118.8(4) . .
C40 C35 C36 116.9(8) . .
C40 C35 C41 120.3(8) . .
C36 C35 C41 122.9(7) . .
C37 C36 C35 122.7(7) . .
C37 C36 H36 118.6 . .
C35 C36 H36 118.6 . .
C36 C37 C38 119.6(8) . .
C36 C37 H37 120.2 . .
C38 C37 H37 120.2 . .
C39 C38 C37 118.3(8) . .
C39 C38 H38 120.8 . .
C37 C38 H38 120.8 . .
C40 C39 C38 121.3(8) . .
C40 C39 H39 119.3 . .
C38 C39 H39 119.3 . .
C39 C40 C35 121.0(8) . .
C39 C40 H40 119.5 . .
C35 C40 H40 119.5 . .
C35 C41 H41A 109.5 . .
C35 C41 H41B 109.5 . .
H41A C41 H41B 109.5 . .
C35 C41 H41C 109.5 . .
H41A C41 H41C 109.5 . .
H41B C41 H41C 109.5 . .
C2' C1' O1 110(3) . .
C2' C1' C3' 127(3) . .
O1 C1' C3' 105.9(17) . .
C2' C1' H1' 103.7 . .
O1 C1' H1' 103.7 . .
C3' C1' H1' 103.7 . .
C1' C2' H2'1 109.5 . .
C1' C2' H2'2 109.5 . .
H2'1 C2' H2'2 109.5 . .
C1' C2' H2'3 109.5 . .
H2'1 C2' H2'3 109.5 . .
H2'2 C2' H2'3 109.5 . .
C1' C3' H3'1 109.5 . .
C1' C3' H3'2 109.5 . .
H3'1 C3' H3'2 109.5 . .
C1' C3' H3'3 109.5 . .
H3'1 C3' H3'3 109.5 . .
H3'2 C3' H3'3 109.5 . .

loop_
_geom_bond_atom_site_label_1
_geom_bond_atom_site_label_2
_geom_bond_distance
_geom_bond_site_symmetry_2
Zr1 O1 1.923(3) .
Zr1 O3 1.985(3) .
Zr1 O2 1.988(3) .
Zr1 O4 2.163(3) .
Zr1 O4 2.201(3) 10_656
Zr1 N1 2.447(4) .
O1 C1 1.439(16) .
O1 C1' 1.48(2) .
N1 C28 1.495(6) .
N1 C19 1.496(6) .
N1 C18 1.512(6) .
C1 C3 1.47(3) .
C1 C2 1.49(4) .
C1 H1 1.0000 .
O2 C4 1.367(6) .
C2 H2A 0.9800 .
C2 H2B 0.9800 .
C2 H2C 0.9800 .
O3 C21 1.359(6) .
C3 H3A 0.9800 .
C3 H3B 0.9800 .
C3 H3C 0.9800 .
O4 C34 1.393(6) .
O4 Zr1 2.201(3) 10_656
C4 C9 1.408(7) .
C4 C5 1.410(7) .
C5 C6 1.397(8) .
C5 C10 1.532(8) .
C6 C7 1.385(8) .
C6 H6 0.9500 .
C7 C8 1.374(8) .
C7 C14 1.545(8) .
C8 C9 1.397(7) .
C8 H8 0.9500 .
C9 C18 1.500(7) .
C10 C12 1.523(8) .
C10 C11 1.533(8) .
C10 C13 1.544(8) .
C11 H11A 0.9800 .
C11 H11B 0.9800 .
C11 H11C 0.9800 .
C12 H12A 0.9800 .
C12 H12B 0.9800 .
C12 H12C 0.9800 .
C13 H13A 0.9800 .
C13 H13B 0.9800 .
C13 H13C 0.9800 .
C14 C16 1.497(9) .
C14 C17 1.515(10) .
C14 C15 1.525(10) .
C15 H15A 0.9800 .
C15 H15B 0.9800 .
C15 H15C 0.9800 .
C16 H16A 0.9800 .
C16 H16B 0.9800 .
C16 H16C 0.9800 .
C17 H17A 0.9800 .
C17 H17B 0.9800 .
C17 H17C 0.9800 .
C18 H18A 0.9900 .
C18 H18B 0.9900 .
C19 C20 1.501(7) .
C19 H19A 0.9900 .
C19 H19B 0.9900 .
C20 C25 1.386(7) .
C20 C21 1.405(7) .
C21 C22 1.397(7) .
C22 C23 1.390(8) .
C22 C26 1.504(8) .
C23 C24 1.390(8) .
C23 H23 0.9500 .
C24 C25 1.390(8) .
C24 C27 1.509(8) .
C25 H25 0.9500 .
C26 H26A 0.9800 .
C26 H26B 0.9800 .
C26 H26C 0.9800 .
C27 H27A 0.9800 .
C27 H27B 0.9800 .
C27 H27C 0.9800 .
C28 C29 1.501(7) .
C28 H28A 0.9900 .
C28 H28B 0.9900 .
C29 C30 1.375(7) .
C29 C34 1.398(7) .
C30 C31 1.381(8) .
C30 H30 0.9500 .
C31 C32 1.380(8) .
C31 H31 0.9500 .
C32 C33 1.388(8) .
C32 H32 0.9500 .
C33 C34 1.390(7) .
C33 H33 0.9500 .
C35 C40 1.381(10) .
C35 C36 1.390(10) .
C35 C41 1.481(11) .
C36 C37 1.348(11) .
C36 H36 0.9500 .
C37 C38 1.396(11) .
C37 H37 0.9500 .
C38 C39 1.371(12) .
C38 H38 0.9500 .
C39 C40 1.365(11) .
C39 H39 0.9500 .
C40 H40 0.9500 .
C41 H41A 0.9800 .
C41 H41B 0.9800 .
C41 H41C 0.9800 .
C1' C2' 1.36(5) .
C1' C3' 1.51(4) .
C1' H1' 1.0000 .
C2' H2'1 0.9800 .
C2' H2'2 0.9800 .
C2' H2'3 0.9800 .
C3' H3'1 0.9800 .
C3' H3'2 0.9800 .
C3' H3'3 0.9800 .
